data_2207969
loop_
_publ_author_name
'Fan, Mei-Lian'
'Tao, Li'
'Sun, Cheng-Gao'
'Huang, Cai-Juan'
'Chao, Zi-Sheng'

_publ_section_title
;
 1-(3,5-Dichlorophenyl)-3-trifluoromethyl-1<i>H</i>-pyrazol-5-yl
 2-chlorobenzoate
;
_journal_coeditor_code BH6056
_journal_issue 2
_journal_name_full 'Acta Crystallographica Section E'
_journal_page_first o505
_journal_page_last o507
_journal_paper_doi 10.1107/S1600536806000237
_journal_volume 62
_journal_year 2006
_chemical_formula_iupac 'C17 H8 Cl3 F3 N2 O2'
_chemical_formula_moiety 'C17 H8 Cl3 F3 N2 O2'
_chemical_formula_sum 'C17 H8 Cl3 F3 N2 O2'
_chemical_formula_weight 435.60
_chemical_melting_point .386E-305
_chemical_name_systematic
;
1-(3,5-Dichlorophenyl)-3-trifluoromethyl-1H-pyrazol-5-yl 2-chlorobenzoate
;
_space_group_IT_number 14
_symmetry_cell_setting monoclinic
_symmetry_space_group_name_Hall '-P 2yn'
_symmetry_space_group_name_H-M 'P 1 21/n 1'
_atom_sites_solution_hydrogens geom
_atom_sites_solution_primary direct
_atom_sites_solution_secondary difmap
_cell_angle_alpha 90.00
_cell_angle_beta 90.512(6)
_cell_angle_gamma 90.00
_cell_formula_units_Z 8
_cell_length_a 8.060(3)
_cell_length_b 19.531(6)
_cell_length_c 21.868(7)
_cell_measurement_reflns_used 3881
_cell_measurement_temperature 294(2)
_cell_measurement_theta_max 24.50
_cell_measurement_theta_min 2.28
_cell_volume 3442(2)
_computing_cell_refinement 'SAINT (Bruker, 1997)'
_computing_data_collection 'SMART (Bruker, 1997)'
_computing_data_reduction SAINT
_computing_molecular_graphics 'SHELXTL (Bruker, 1997)'
_computing_publication_material SHELXTL
_computing_structure_refinement 'SHELXL97 (Sheldrick, 1997)'
_computing_structure_solution 'SHELXS97 (Sheldrick, 1997)'
_diffrn_ambient_temperature 294(2)
_diffrn_measured_fraction_theta_full 0.988
_diffrn_measured_fraction_theta_max 0.988
_diffrn_measurement_device_type 'Bruker SMART CCD area-detector'
_diffrn_measurement_method '\f and \w'
_diffrn_radiation_monochromator graphite
_diffrn_radiation_source 'fine-focus sealed tube'
_diffrn_radiation_type MoK\a
_diffrn_radiation_wavelength 0.71073
_diffrn_reflns_av_R_equivalents 0.0436
_diffrn_reflns_av_sigmaI/netI 0.0559
_diffrn_reflns_limit_h_max 10
_diffrn_reflns_limit_h_min -9
_diffrn_reflns_limit_k_max 24
_diffrn_reflns_limit_k_min -24
_diffrn_reflns_limit_l_max 15
_diffrn_reflns_limit_l_min -27
_diffrn_reflns_number 19365
_diffrn_reflns_theta_full 26.56
_diffrn_reflns_theta_max 26.56
_diffrn_reflns_theta_min 1.40
_diffrn_standards_decay_% 0
_diffrn_standards_interval_count 0
_diffrn_standards_interval_time 0
_diffrn_standards_number 0
_exptl_absorpt_coefficient_mu 0.579
_exptl_absorpt_correction_T_max 0.934
_exptl_absorpt_correction_T_min 0.845
_exptl_absorpt_correction_type multi-scan
_exptl_absorpt_process_details '(SADABS; Sheldrick, 1996)'
_exptl_crystal_colour colourless
_exptl_crystal_density_diffrn 1.681
_exptl_crystal_density_method 'not measured'
_exptl_crystal_description block
_exptl_crystal_F_000 1744
_exptl_crystal_size_max 0.30
_exptl_crystal_size_mid 0.24
_exptl_crystal_size_min 0.12
_refine_diff_density_max 0.312
_refine_diff_density_min -0.337
_refine_ls_extinction_method none
_refine_ls_goodness_of_fit_ref 0.989
_refine_ls_hydrogen_treatment constr
_refine_ls_matrix_type full
_refine_ls_number_parameters 487
_refine_ls_number_reflns 7086
_refine_ls_number_restraints 0
_refine_ls_restrained_S_all 0.989
_refine_ls_R_factor_all 0.1024
_refine_ls_R_factor_gt 0.0444
_refine_ls_shift/su_max 0.003
_refine_ls_shift/su_mean 0.000
_refine_ls_structure_factor_coef Fsqd
_refine_ls_weighting_details 'calc w = 1/[\s^2^(Fo^2^)+(0.051P)^2^+0.9811P] where P = (Fo^2^+2Fc^2^)/3'
_refine_ls_weighting_scheme calc
_refine_ls_wR_factor_gt 0.0984
_refine_ls_wR_factor_ref 0.1245
_reflns_number_gt 3882
_reflns_number_total 7086
_reflns_threshold_expression I>2\s(I)
_cod_data_source_file bh6056.cif
_cod_data_source_block I
_cod_depositor_comments
;
The following automatic conversions were performed:
'_symmetry_cell_setting' value 'Monoclinic' changed to 'monoclinic'
according to '/home/saulius/struct/CIF-dictionaries/cif_core.dic'
dictionary named 'cif_core.dic' version 2.4.1 from 2010-06-29.

Automatic conversion script
Id: cif_fix_enum 1527 2010-12-29 10:47:43Z saulius 

The following automatic conversions were performed:

'_symmetry_cell_setting' value 'Monoclinic' changed to 'monoclinic'
according to /home/saulius/struct/CIF-dictionaries/cif_core.dic
dictionary named 'cif_core.dic' version 2.4.1 from 2010-06-29.

Automatic conversion script
Id: cif_fix_values 1715 2011-07-08 13:25:40Z adriana 
;
_cod_original_cell_volume 3442.2(19)
_cod_original_sg_symbol_H-M 'P 21/n'
_cod_database_code 2207969
_cod_database_fobs_code 2207969

loop_
_symmetry_equiv_pos_as_xyz
'x, y, z'
'-x+1/2, y+1/2, -z+1/2'
'-x, -y, -z'
'x-1/2, -y-1/2, z-1/2'

loop_
_atom_site_label
_atom_site_fract_x
_atom_site_fract_y
_atom_site_fract_z
_atom_site_U_iso_or_equiv
_atom_site_adp_type
_atom_site_calc_flag
_atom_site_refinement_flags
_atom_site_occupancy
_atom_site_type_symbol
Cl1 0.45551(11) 0.92530(4) 0.05386(4) 0.0601(2) Uani d . 1 Cl
Cl2 0.73482(13) 0.92458(4) 0.27754(4) 0.0690(3) Uani d . 1 Cl
Cl3 0.22845(11) 0.58763(4) 0.41628(4) 0.0581(2) Uani d . 1 Cl
Cl4 -0.03536(12) 0.93718(4) 0.05524(4) 0.0621(3) Uani d . 1 Cl
Cl5 0.23780(12) 0.93183(4) 0.28075(4) 0.0651(3) Uani d . 1 Cl
Cl6 -0.26573(12) 0.58193(4) 0.40496(4) 0.0641(3) Uani d . 1 Cl
F1 0.7891(2) 0.51439(9) 0.10078(9) 0.0682(6) Uani d . 1 F
F2 0.5312(3) 0.49407(9) 0.09213(9) 0.0687(6) Uani d . 1 F
F3 0.6484(3) 0.56378(9) 0.02970(8) 0.0661(6) Uani d . 1 F
F4 0.1475(2) 0.50349(8) 0.08472(8) 0.0615(5) Uani d . 1 F
F5 0.0303(3) 0.57322(9) 0.02236(8) 0.0656(6) Uani d . 1 F
F6 0.2905(2) 0.57988(9) 0.03748(8) 0.0666(6) Uani d . 1 F
O1 0.4982(3) 0.69090(9) 0.26418(9) 0.0564(6) Uani d . 1 O
O2 0.3672(4) 0.59846(12) 0.29714(10) 0.0898(10) Uani d . 1 O
O3 0.0123(3) 0.69211(9) 0.25796(8) 0.0515(6) Uani d . 1 O
O4 -0.0993(4) 0.59434(12) 0.28945(10) 0.0863(9) Uani d . 1 O
N1 0.5951(3) 0.70229(11) 0.16554(10) 0.0389(6) Uani d . 1 N
N2 0.6352(3) 0.66579(11) 0.11445(10) 0.0415(6) Uani d . 1 N
N3 0.1063(3) 0.71308(10) 0.16073(9) 0.0382(6) Uani d . 1 N
N4 0.1448(3) 0.68250(11) 0.10681(10) 0.0416(6) Uani d . 1 N
C1 0.5988(3) 0.77537(13) 0.16503(12) 0.0359(7) Uani d . 1 C
C2 0.5338(3) 0.81008(13) 0.11474(12) 0.0380(7) Uani d . 1 C
H2 0.4908 0.7865 0.0812 0.046 Uiso calc R 1 H
C3 0.5352(4) 0.88087(14) 0.11620(13) 0.0410(7) Uani d . 1 C
C4 0.5963(4) 0.91755(14) 0.16559(13) 0.0439(7) Uani d . 1 C
H4 0.5947 0.9652 0.1659 0.053 Uiso calc R 1 H
C5 0.6595(4) 0.88092(15) 0.21421(13) 0.0434(7) Uani d . 1 C
C6 0.6644(3) 0.81001(14) 0.21449(13) 0.0397(7) Uani d . 1 C
H6 0.7109 0.7864 0.2473 0.048 Uiso calc R 1 H
C7 0.6428(4) 0.54435(16) 0.08729(14) 0.0481(8) Uani d . 1 C
C8 0.6068(4) 0.60152(14) 0.13039(12) 0.0390(7) Uani d . 1 C
C9 0.5482(4) 0.59419(14) 0.18966(13) 0.0476(8) Uani d . 1 C
H9 0.5200 0.5541 0.2101 0.057 Uiso calc R 1 H
C10 0.5419(4) 0.65987(14) 0.21064(12) 0.0410(7) Uani d . 1 C
C11 0.4090(4) 0.65556(14) 0.30686(12) 0.0396(7) Uani d . 1 C
C12 0.3779(3) 0.69832(14) 0.36131(12) 0.0356(7) Uani d . 1 C
C13 0.4259(4) 0.76696(14) 0.36304(13) 0.0444(7) Uani d . 1 C
H13 0.4787 0.7858 0.3294 0.053 Uiso calc R 1 H
C14 0.3968(4) 0.80742(17) 0.41340(14) 0.0569(9) Uani d . 1 C
H14 0.4277 0.8533 0.4134 0.068 Uiso calc R 1 H
C15 0.3210(4) 0.77899(18) 0.46396(15) 0.0612(10) Uani d . 1 C
H15 0.3034 0.8057 0.4985 0.073 Uiso calc R 1 H
C16 0.2719(4) 0.71209(17) 0.46349(13) 0.0530(9) Uani d . 1 C
H16 0.2198 0.6938 0.4976 0.064 Uiso calc R 1 H
C17 0.2988(4) 0.67130(14) 0.41288(12) 0.0411(7) Uani d . 1 C
C18 0.1059(3) 0.78619(13) 0.16427(12) 0.0350(7) Uani d . 1 C
C19 0.0421(3) 0.82187(13) 0.11500(12) 0.0384(7) Uani d . 1 C
H19 0.0000 0.7989 0.0810 0.046 Uiso calc R 1 H
C20 0.0425(4) 0.89256(14) 0.11746(13) 0.0407(7) Uani d . 1 C
C21 0.1022(4) 0.92803(14) 0.16785(13) 0.0439(7) Uani d . 1 C
H21 0.1012 0.9756 0.1690 0.053 Uiso calc R 1 H
C22 0.1632(4) 0.89022(14) 0.21611(13) 0.0404(7) Uani d . 1 C
C23 0.1688(3) 0.81908(14) 0.21511(12) 0.0372(7) Uani d . 1 C
H23 0.2136 0.7945 0.2477 0.045 Uiso calc R 1 H
C24 0.1466(4) 0.56796(15) 0.06585(13) 0.0453(8) Uani d . 1 C
C25 0.1187(4) 0.61677(13) 0.11701(12) 0.0374(7) Uani d . 1 C
C26 0.0627(4) 0.60304(14) 0.17585(12) 0.0415(7) Uani d . 1 C
H26 0.0364 0.5609 0.1930 0.050 Uiso calc R 1 H
C27 0.0558(4) 0.66600(14) 0.20209(12) 0.0385(7) Uani d . 1 C
C28 -0.0717(4) 0.65274(15) 0.29952(12) 0.0409(7) Uani d . 1 C
C29 -0.1112(3) 0.69367(14) 0.35424(12) 0.0352(7) Uani d . 1 C
C30 -0.0650(4) 0.76276(14) 0.35862(13) 0.0454(7) Uani d . 1 C
H30 -0.0099 0.7830 0.3261 0.055 Uiso calc R 1 H
C31 -0.0989(4) 0.80165(16) 0.40968(14) 0.0554(9) Uani d . 1 C
H31 -0.0670 0.8474 0.4115 0.066 Uiso calc R 1 H
C32 -0.1806(4) 0.77176(17) 0.45793(14) 0.0583(9) Uani d . 1 C
H32 -0.2025 0.7973 0.4928 0.070 Uiso calc R 1 H
C33 -0.2296(4) 0.70488(17) 0.45493(13) 0.0528(9) Uani d . 1 C
H33 -0.2862 0.6856 0.4875 0.063 Uiso calc R 1 H
C34 -0.1958(4) 0.66559(14) 0.40388(13) 0.0414(7) Uani d . 1 C

loop_
_atom_site_aniso_label
_atom_site_aniso_U_11
_atom_site_aniso_U_22
_atom_site_aniso_U_33
_atom_site_aniso_U_12
_atom_site_aniso_U_13
_atom_site_aniso_U_23
Cl1 0.0841(7) 0.0519(5) 0.0443(4) 0.0114(4) 0.0015(4) 0.0111(4)
Cl2 0.0978(7) 0.0531(5) 0.0557(5) -0.0163(5) -0.0147(5) -0.0145(4)
Cl3 0.0723(6) 0.0560(5) 0.0463(4) -0.0100(4) 0.0143(4) 0.0075(4)
Cl4 0.0927(7) 0.0470(5) 0.0465(5) 0.0150(5) -0.0045(4) 0.0114(4)
Cl5 0.0921(7) 0.0492(5) 0.0538(5) -0.0076(5) -0.0148(5) -0.0160(4)
Cl6 0.0821(7) 0.0527(5) 0.0579(5) -0.0162(5) 0.0224(5) 0.0031(4)
F1 0.0739(14) 0.0635(12) 0.0674(13) 0.0183(11) 0.0035(11) -0.0138(10)
F2 0.0880(15) 0.0455(11) 0.0729(13) -0.0134(10) 0.0107(11) -0.0179(10)
F3 0.1044(17) 0.0593(12) 0.0350(10) 0.0075(11) 0.0089(10) -0.0091(9)
F4 0.0975(15) 0.0325(10) 0.0547(11) 0.0054(10) 0.0087(10) -0.0041(8)
F5 0.0926(16) 0.0626(12) 0.0413(10) 0.0073(11) -0.0154(10) -0.0127(9)
F6 0.0803(14) 0.0580(12) 0.0619(12) 0.0043(10) 0.0283(11) -0.0127(10)
O1 0.0985(18) 0.0339(11) 0.0374(11) -0.0114(11) 0.0291(12) -0.0055(9)
O2 0.158(3) 0.0598(16) 0.0518(15) -0.0460(17) 0.0449(16) -0.0187(13)
O3 0.0910(17) 0.0305(10) 0.0334(11) -0.0090(11) 0.0218(11) -0.0040(9)
O4 0.150(3) 0.0545(15) 0.0546(15) -0.0400(16) 0.0424(16) -0.0172(12)
N1 0.0537(16) 0.0309(12) 0.0323(12) -0.0036(11) 0.0109(11) 0.0008(11)
N2 0.0552(16) 0.0376(14) 0.0320(13) -0.0013(12) 0.0086(12) -0.0063(11)
N3 0.0604(17) 0.0268(12) 0.0276(12) -0.0009(11) 0.0086(11) -0.0023(10)
N4 0.0635(17) 0.0316(13) 0.0298(12) 0.0012(12) 0.0100(12) -0.0033(10)
C1 0.0431(18) 0.0321(14) 0.0326(15) -0.0028(13) 0.0120(13) -0.0003(13)
C2 0.0455(19) 0.0367(16) 0.0318(15) -0.0027(13) 0.0072(13) -0.0016(13)
C3 0.0492(19) 0.0385(17) 0.0354(16) 0.0029(14) 0.0092(14) 0.0063(13)
C4 0.056(2) 0.0304(15) 0.0457(17) -0.0064(14) 0.0113(15) -0.0012(14)
C5 0.052(2) 0.0383(17) 0.0397(16) -0.0070(14) 0.0035(15) -0.0045(13)
C6 0.0441(19) 0.0380(17) 0.0371(16) -0.0030(14) 0.0039(14) 0.0032(13)
C7 0.060(2) 0.0420(18) 0.0424(18) 0.0054(17) 0.0037(16) -0.0059(15)
C8 0.0459(19) 0.0352(16) 0.0360(16) -0.0036(14) 0.0037(14) -0.0044(13)
C9 0.071(2) 0.0307(16) 0.0415(17) -0.0025(15) 0.0152(16) -0.0022(13)
C10 0.058(2) 0.0337(16) 0.0317(15) -0.0011(14) 0.0106(14) -0.0022(12)
C11 0.055(2) 0.0346(16) 0.0297(15) -0.0028(14) 0.0028(14) 0.0022(13)
C12 0.0394(18) 0.0391(16) 0.0281(14) 0.0048(13) -0.0024(12) 0.0012(12)
C13 0.058(2) 0.0403(17) 0.0351(16) 0.0001(15) 0.0027(14) -0.0010(14)
C14 0.077(3) 0.0449(19) 0.049(2) 0.0038(17) 0.0003(18) -0.0084(16)
C15 0.077(3) 0.065(2) 0.0415(19) 0.017(2) 0.0017(18) -0.0154(17)
C16 0.060(2) 0.066(2) 0.0330(16) 0.0116(18) 0.0087(15) -0.0021(16)
C17 0.0459(19) 0.0446(17) 0.0327(15) 0.0056(14) 0.0018(14) 0.0015(13)
C18 0.0439(18) 0.0289(14) 0.0325(15) -0.0012(13) 0.0123(13) 0.0006(12)
C19 0.0508(19) 0.0330(16) 0.0316(14) -0.0001(13) 0.0066(14) -0.0018(12)
C20 0.0495(19) 0.0362(16) 0.0365(16) 0.0059(14) 0.0067(14) 0.0056(13)
C21 0.060(2) 0.0251(14) 0.0463(17) -0.0003(14) 0.0106(16) 0.0005(14)
C22 0.0480(19) 0.0355(16) 0.0377(16) -0.0063(14) 0.0031(14) -0.0090(13)
C23 0.0455(19) 0.0351(16) 0.0312(14) 0.0003(13) 0.0056(13) 0.0007(12)
C24 0.062(2) 0.0364(17) 0.0373(17) 0.0033(15) 0.0064(16) -0.0015(14)
C25 0.0504(19) 0.0303(15) 0.0313(15) 0.0022(13) 0.0009(13) -0.0012(12)
C26 0.063(2) 0.0292(15) 0.0321(15) 0.0009(14) 0.0056(14) 0.0009(12)
C27 0.055(2) 0.0329(15) 0.0275(14) 0.0004(14) 0.0042(13) 0.0004(12)
C28 0.052(2) 0.0357(17) 0.0347(16) -0.0071(14) 0.0045(14) 0.0002(13)
C29 0.0390(18) 0.0369(15) 0.0296(14) 0.0019(13) -0.0024(13) 0.0008(12)
C30 0.062(2) 0.0388(17) 0.0356(16) -0.0010(15) 0.0030(15) -0.0001(14)
C31 0.075(3) 0.0429(18) 0.0479(19) 0.0044(17) -0.0008(18) -0.0083(15)
C32 0.081(3) 0.056(2) 0.0380(18) 0.0212(19) 0.0080(17) -0.0115(16)
C33 0.062(2) 0.061(2) 0.0352(17) 0.0081(17) 0.0138(15) 0.0011(15)
C34 0.0446(19) 0.0407(17) 0.0391(16) 0.0053(14) 0.0021(14) 0.0040(13)

loop_
_atom_type_symbol
_atom_type_description
_atom_type_scat_dispersion_real
_atom_type_scat_dispersion_imag
_atom_type_scat_source
C C 0.0033 0.0016 'International Tables Vol C Tables 4.2.6.8 and 6.1.1.4'
H H 0.0000 0.0000 'International Tables Vol C Tables 4.2.6.8 and 6.1.1.4'
N N 0.0061 0.0033 'International Tables Vol C Tables 4.2.6.8 and 6.1.1.4'
O O 0.0106 0.0060 'International Tables Vol C Tables 4.2.6.8 and 6.1.1.4'
F F 0.0171 0.0103 'International Tables Vol C Tables 4.2.6.8 and 6.1.1.4'
Cl Cl 0.1484 0.1585 'International Tables Vol C Tables 4.2.6.8 and 6.1.1.4'

loop_
_geom_angle_atom_site_label_1
_geom_angle_atom_site_label_2
_geom_angle_atom_site_label_3
_geom_angle
_geom_angle_publ_flag
C10 O1 C11 120.0(2) yes
C27 O3 C28 120.8(2) yes
C10 N1 N2 110.7(2) yes
C10 N1 C1 128.4(2) yes
N2 N1 C1 120.7(2) yes
C8 N2 N1 103.7(2) yes
C27 N3 N4 110.7(2) yes
C27 N3 C18 129.9(2) yes
N4 N3 C18 119.1(2) yes
C25 N4 N3 104.0(2) yes
C6 C1 C2 121.4(2) ?
C6 C1 N1 119.5(3) ?
C2 C1 N1 119.1(2) ?
C3 C2 C1 117.8(3) ?
C3 C2 H2 121.1 ?
C1 C2 H2 121.1 ?
C4 C3 C2 122.6(3) ?
C4 C3 Cl1 118.8(2) ?
C2 C3 Cl1 118.6(2) ?
C5 C4 C3 117.4(3) ?
C5 C4 H4 121.3 ?
C3 C4 H4 121.3 ?
C4 C5 C6 122.3(3) ?
C4 C5 Cl2 119.1(2) ?
C6 C5 Cl2 118.6(2) ?
C1 C6 C5 118.5(3) ?
C1 C6 H6 120.8 ?
C5 C6 H6 120.8 ?
F3 C7 F2 108.4(3) ?
F3 C7 F1 107.3(2) ?
F2 C7 F1 104.6(2) ?
F3 C7 C8 113.4(3) ?
F2 C7 C8 111.4(2) ?
F1 C7 C8 111.2(3) ?
N2 C8 C9 113.8(2) ?
N2 C8 C7 120.6(2) ?
C9 C8 C7 125.6(3) ?
C10 C9 C8 103.3(2) ?
C10 C9 H9 128.3 ?
C8 C9 H9 128.3 ?
N1 C10 C9 108.4(2) ?
N1 C10 O1 115.9(2) ?
C9 C10 O1 135.7(3) ?
O2 C11 O1 120.2(3) ?
O2 C11 C12 128.9(3) ?
O1 C11 C12 111.0(2) ?
C13 C12 C17 117.8(2) ?
C13 C12 C11 121.1(2) ?
C17 C12 C11 121.1(3) ?
C14 C13 C12 121.6(3) ?
C14 C13 H13 119.2 ?
C12 C13 H13 119.2 ?
C13 C14 C15 119.2(3) ?
C13 C14 H14 120.4 ?
C15 C14 H14 120.4 ?
C16 C15 C14 120.5(3) ?
C16 C15 H15 119.7 ?
C14 C15 H15 119.7 ?
C15 C16 C17 120.7(3) ?
C15 C16 H16 119.7 ?
C17 C16 H16 119.7 ?
C16 C17 C12 120.2(3) ?
C16 C17 Cl3 117.1(2) ?
C12 C17 Cl3 122.7(2) ?
C23 C18 C19 121.8(2) ?
C23 C18 N3 120.6(2) ?
C19 C18 N3 117.6(2) ?
C18 C19 C20 118.3(3) ?
C18 C19 H19 120.8 ?
C20 C19 H19 120.8 ?
C19 C20 C21 122.1(3) ?
C19 C20 Cl4 118.2(2) ?
C21 C20 Cl4 119.7(2) ?
C22 C21 C20 117.5(2) ?
C22 C21 H21 121.3 ?
C20 C21 H21 121.3 ?
C21 C22 C23 122.4(3) ?
C21 C22 Cl5 119.5(2) ?
C23 C22 Cl5 118.0(2) ?
C18 C23 C22 117.8(3) ?
C18 C23 H23 121.1 ?
C22 C23 H23 121.1 ?
F4 C24 F5 107.3(2) ?
F4 C24 F6 107.9(2) ?
F5 C24 F6 105.2(2) ?
F4 C24 C25 112.0(2) ?
F5 C24 C25 112.1(2) ?
F6 C24 C25 111.9(3) ?
N4 C25 C26 113.4(2) ?
N4 C25 C24 118.1(2) ?
C26 C25 C24 128.5(3) ?
C27 C26 C25 103.3(2) ?
C27 C26 H26 128.3 ?
C25 C26 H26 128.3 ?
N3 C27 C26 108.6(2) ?
N3 C27 O3 115.0(2) ?
C26 C27 O3 136.4(2) ?
O4 C28 O3 120.7(3) ?
O4 C28 C29 129.2(3) ?
O3 C28 C29 110.1(2) ?
C34 C29 C30 117.1(2) ?
C34 C29 C28 121.8(2) ?
C30 C29 C28 121.1(2) ?
C31 C30 C29 122.0(3) ?
C31 C30 H30 119.0 ?
C29 C30 H30 119.0 ?
C32 C31 C30 119.1(3) ?
C32 C31 H31 120.5 ?
C30 C31 H31 120.5 ?
C33 C32 C31 120.5(3) ?
C33 C32 H32 119.7 ?
C31 C32 H32 119.7 ?
C32 C33 C34 120.7(3) ?
C32 C33 H33 119.7 ?
C34 C33 H33 119.7 ?
C33 C34 C29 120.6(3) ?
C33 C34 Cl6 116.5(2) ?
C29 C34 Cl6 122.8(2) ?

loop_
_geom_bond_atom_site_label_1
_geom_bond_atom_site_label_2
_geom_bond_distance
_geom_bond_publ_flag
Cl1 C3 1.735(3) yes
Cl2 C5 1.732(3) yes
Cl3 C17 1.732(3) yes
Cl4 C20 1.729(3) yes
Cl5 C22 1.734(3) yes
Cl6 C34 1.729(3) yes
F1 C7 1.347(4) yes
F2 C7 1.337(3) yes
F3 C7 1.316(3) yes
F4 C24 1.325(3) yes
F5 C24 1.334(3) yes
F6 C24 1.340(3) yes
O1 C10 1.367(3) yes
O1 C11 1.370(3) yes
O2 C11 1.183(3) yes
O3 C27 1.372(3) yes
O3 C28 1.373(3) yes
O4 C28 1.182(3) yes
N1 C10 1.361(3) yes
N1 N2 1.367(3) yes
N1 C1 1.428(3) yes
N2 C8 1.323(3) yes
N3 C27 1.355(3) yes
N3 N4 1.360(3) yes
N3 C18 1.430(3) yes
N4 C25 1.320(3) yes
C1 C6 1.377(4) ?
C1 C2 1.390(4) ?
C2 C3 1.383(4) ?
C2 H2 0.9300 ?
C3 C4 1.383(4) ?
C4 C5 1.376(4) ?
C4 H4 0.9300 ?
C5 C6 1.385(4) ?
C6 H6 0.9300 ?
C7 C8 1.491(4) ?
C8 C9 1.391(4) ?
C9 C10 1.363(4) ?
C9 H9 0.9300 ?
C11 C12 1.478(4) ?
C12 C13 1.396(4) ?
C12 C17 1.404(4) ?
C13 C14 1.377(4) ?
C13 H13 0.9300 ?
C14 C15 1.384(4) ?
C14 H14 0.9300 ?
C15 C16 1.365(4) ?
C15 H15 0.9300 ?
C16 C17 1.382(4) ?
C16 H16 0.9300 ?
C18 C23 1.377(4) ?
C18 C19 1.379(4) ?
C19 C20 1.382(4) ?
C19 H19 0.9300 ?
C20 C21 1.384(4) ?
C21 C22 1.375(4) ?
C21 H21 0.9300 ?
C22 C23 1.390(4) ?
C23 H23 0.9300 ?
C24 C25 1.488(4) ?
C25 C26 1.393(4) ?
C26 C27 1.358(4) ?
C26 H26 0.9300 ?
C28 C29 1.476(4) ?
C29 C34 1.399(4) ?
C29 C30 1.403(4) ?
C30 C31 1.380(4) ?
C30 H30 0.9300 ?
C31 C32 1.378(4) ?
C31 H31 0.9300 ?
C32 C33 1.366(4) ?
C32 H32 0.9300 ?
C33 C34 1.384(4) ?
C33 H33 0.9300 ?

loop_
_geom_hbond_atom_site_label_D
_geom_hbond_atom_site_label_H
_geom_hbond_atom_site_label_A
_geom_hbond_site_symmetry_A
_geom_hbond_distance_DH
_geom_hbond_distance_HA
_geom_hbond_distance_DA
_geom_hbond_angle_DHA
_geom_hbond_publ_flag
C6 H6 O1 . 0.93 2.56 2.901(3) 102 no
C9 H9 O2 . 0.93 2.44 2.779(4) 102 no
C13 H13 O1 . 0.93 2.34 2.691(4) 102 no
C21 H21 O2 2_555 0.93 2.52 3.424(4) 163 yes
C23 H23 O3 . 0.93 2.59 2.939(3) 103 no
C26 H26 O4 . 0.93 2.47 2.822(4) 102 no
C30 H30 O3 . 0.93 2.33 2.676(4) 102 no

loop_
_geom_torsion_atom_site_label_1
_geom_torsion_atom_site_label_2
_geom_torsion_atom_site_label_3
_geom_torsion_atom_site_label_4
_geom_torsion
C10 N1 N2 C8 -0.7(3)
C1 N1 N2 C8 -175.7(3)
C27 N3 N4 C25 -0.9(3)
C18 N3 N4 C25 -174.2(2)
C10 N1 C1 C6 48.2(4)
N2 N1 C1 C6 -137.9(3)
C10 N1 C1 C2 -131.0(3)
N2 N1 C1 C2 43.0(4)
C6 C1 C2 C3 -0.8(4)
N1 C1 C2 C3 178.4(2)
C1 C2 C3 C4 -0.8(4)
C1 C2 C3 Cl1 179.8(2)
C2 C3 C4 C5 0.9(4)
Cl1 C3 C4 C5 -179.7(2)
C3 C4 C5 C6 0.5(4)
C3 C4 C5 Cl2 -179.1(2)
C2 C1 C6 C5 2.1(4)
N1 C1 C6 C5 -177.0(2)
C4 C5 C6 C1 -2.1(4)
Cl2 C5 C6 C1 177.6(2)
N1 N2 C8 C9 0.5(3)
N1 N2 C8 C7 -177.4(3)
F3 C7 C8 N2 -21.6(4)
F2 C7 C8 N2 -144.2(3)
F1 C7 C8 N2 99.5(3)
F3 C7 C8 C9 160.8(3)
F2 C7 C8 C9 38.1(4)
F1 C7 C8 C9 -78.2(4)
N2 C8 C9 C10 -0.2(4)
C7 C8 C9 C10 177.6(3)
N2 N1 C10 C9 0.6(3)
C1 N1 C10 C9 175.1(3)
N2 N1 C10 O1 180.0(2)
C1 N1 C10 O1 -5.6(4)
C8 C9 C10 N1 -0.3(3)
C8 C9 C10 O1 -179.4(3)
C11 O1 C10 N1 165.3(3)
C11 O1 C10 C9 -15.7(5)
C10 O1 C11 O2 -1.2(5)
C10 O1 C11 C12 179.1(2)
O2 C11 C12 C13 -175.0(4)
O1 C11 C12 C13 4.7(4)
O2 C11 C12 C17 4.8(5)
O1 C11 C12 C17 -175.5(3)
C17 C12 C13 C14 -0.1(4)
C11 C12 C13 C14 179.6(3)
C12 C13 C14 C15 1.2(5)
C13 C14 C15 C16 -1.6(5)
C14 C15 C16 C17 0.8(5)
C15 C16 C17 C12 0.3(5)
C15 C16 C17 Cl3 -178.8(3)
C13 C12 C17 C16 -0.6(4)
C11 C12 C17 C16 179.6(3)
C13 C12 C17 Cl3 178.4(2)
C11 C12 C17 Cl3 -1.3(4)
C27 N3 C18 C23 48.5(4)
N4 N3 C18 C23 -139.6(3)
C27 N3 C18 C19 -132.0(3)
N4 N3 C18 C19 39.9(4)
C23 C18 C19 C20 0.1(4)
N3 C18 C19 C20 -179.3(2)
C18 C19 C20 C21 -0.9(4)
C18 C19 C20 Cl4 179.3(2)
C19 C20 C21 C22 0.3(4)
Cl4 C20 C21 C22 -179.9(2)
C20 C21 C22 C23 1.2(4)
C20 C21 C22 Cl5 -179.4(2)
C19 C18 C23 C22 1.3(4)
N3 C18 C23 C22 -179.3(2)
C21 C22 C23 C18 -2.0(4)
Cl5 C22 C23 C18 178.6(2)
N3 N4 C25 C26 0.6(3)
N3 N4 C25 C24 178.8(3)
F4 C24 C25 N4 167.9(3)
F5 C24 C25 N4 -71.4(4)
F6 C24 C25 N4 46.6(4)
F4 C24 C25 C26 -14.1(5)
F5 C24 C25 C26 106.6(3)
F6 C24 C25 C26 -135.4(3)
N4 C25 C26 C27 -0.1(4)
C24 C25 C26 C27 -178.1(3)
N4 N3 C27 C26 0.8(3)
C18 N3 C27 C26 173.3(3)
N4 N3 C27 O3 -179.3(2)
C18 N3 C27 O3 -6.9(4)
C25 C26 C27 N3 -0.5(3)
C25 C26 C27 O3 179.8(3)
C28 O3 C27 N3 166.8(3)
C28 O3 C27 C26 -13.4(5)
C27 O3 C28 O4 4.6(5)
C27 O3 C28 C29 -177.0(2)
O4 C28 C29 C34 -1.4(5)
O3 C28 C29 C34 -179.6(3)
O4 C28 C29 C30 178.6(4)
O3 C28 C29 C30 0.4(4)
C34 C29 C30 C31 0.8(4)
C28 C29 C30 C31 -179.1(3)
C29 C30 C31 C32 0.0(5)
C30 C31 C32 C33 -1.0(5)
C31 C32 C33 C34 1.1(5)
C32 C33 C34 C29 -0.2(5)
C32 C33 C34 Cl6 -179.4(3)
C30 C29 C34 C33 -0.7(4)
C28 C29 C34 C33 179.2(3)
C30 C29 C34 Cl6 178.4(2)
C28 C29 C34 Cl6 -1.7(4)

loop_
_cod_related_entry_id
_cod_related_entry_database
_cod_related_entry_code
1 ChemSpider 24735045
